data_4320115
loop_
_publ_author_name
'Ana C. Alb\'eniz'
'Virginia Calle'
'Pablo Espinet'
'Sandra G\'omez'

_publ_section_title
;
 The Origin of Hindered Rotation around the Pt-N Bond in Platinum Amides
;
_journal_name_full 'Inorganic Chemistry'
_journal_page_first 4211
_journal_page_last 4216
_journal_paper_doi 10.1021/ic010317f
_journal_volume 40
_journal_year 2001
_chemical_formula_sum 'C18 H35 Cl I N P2 Pt'
_chemical_formula_weight 684.85
_chemical_name_systematic
;
  ?
;
_space_group_IT_number 62
_symmetry_cell_setting orthorhombic
_symmetry_space_group_name_Hall '-P 2ac 2n'
_symmetry_space_group_name_H-M 'P n m a'
_atom_sites_solution_hydrogens geom
_atom_sites_solution_primary direct
_atom_sites_solution_secondary difmap
_audit_creation_method SHELXL-97
_cell_angle_alpha 90.00
_cell_angle_beta 90.00
_cell_angle_gamma 90.00
_cell_formula_units_Z 4
_cell_length_a 23.806(4)
_cell_length_b 15.099(2)
_cell_length_c 6.7593(10)
_cell_measurement_temperature 298(2)
_cell_volume 2429.6(6)
_computing_cell_refinement 'Bruker SMART'
_computing_data_collection 'Bruker SMART'
_computing_data_reduction 'Bruker SHELXTL'
_computing_molecular_graphics 'Bruker SHELXTL'
_computing_publication_material 'Bruker SHELXTL'
_computing_structure_refinement 'SHELXL-97 (Sheldrick, 1997)'
_computing_structure_solution 'SHELXS-97 (Sheldrick, 1990)'
_diffrn_ambient_temperature 298(2)
_diffrn_measured_fraction_theta_full 1.000
_diffrn_measured_fraction_theta_max 1.000
_diffrn_measurement_device_type 'CCD area detector'
_diffrn_measurement_method 'phi and omega scans'
_diffrn_radiation_monochromator graphite
_diffrn_radiation_source 'fine-focus sealed tube'
_diffrn_radiation_type MoK\a
_diffrn_radiation_wavelength 0.71073
_diffrn_reflns_av_R_equivalents 0.0000
_diffrn_reflns_av_sigmaI/netI 0.0102
_diffrn_reflns_limit_h_max 26
_diffrn_reflns_limit_h_min 0
_diffrn_reflns_limit_k_max 16
_diffrn_reflns_limit_k_min 0
_diffrn_reflns_limit_l_max 7
_diffrn_reflns_limit_l_min 0
_diffrn_reflns_number 1841
_diffrn_reflns_theta_full 23.29
_diffrn_reflns_theta_max 23.29
_diffrn_reflns_theta_min 1.71
_exptl_absorpt_coefficient_mu 7.289
_exptl_absorpt_correction_type none
_exptl_crystal_colour yellow
_exptl_crystal_density_diffrn 1.872
_exptl_crystal_density_method 'not measured'
_exptl_crystal_description prism
_exptl_crystal_F_000 1312
_exptl_crystal_size_max 0.04
_exptl_crystal_size_mid 0.1
_exptl_crystal_size_min 0.42
_refine_diff_density_max 0.683
_refine_diff_density_min -0.422
_refine_diff_density_rms 0.081
_refine_ls_extinction_coef 0.00184(8)
_refine_ls_extinction_expression Fc^*^=kFc[1+0.001xFc^2^\l^3^/sin(2\q)]^-1/4^
_refine_ls_extinction_method SHELXL
_refine_ls_goodness_of_fit_ref 1.064
_refine_ls_hydrogen_treatment mixed
_refine_ls_matrix_type full
_refine_ls_number_parameters 131
_refine_ls_number_reflns 1841
_refine_ls_number_restraints 0
_refine_ls_restrained_S_all 1.064
_refine_ls_R_factor_all 0.0179
_refine_ls_R_factor_gt 0.0158
_refine_ls_shift/su_max 0.044
_refine_ls_shift/su_mean 0.003
_refine_ls_structure_factor_coef Fsqd
_refine_ls_weighting_details 'calc w=1/[\s^2^(Fo^2^)+(0.0291P)^2^+0.1882P] where P=(Fo^2^+2Fc^2^)/3'
_refine_ls_weighting_scheme calc
_refine_ls_wR_factor_gt 0.0410
_refine_ls_wR_factor_ref 0.0419
_reflns_number_gt 1699
_reflns_number_total 1841
_reflns_threshold_expression >2sigma(I)
_cod_data_source_file ic010317f_1.cif
_cod_data_source_block vcpi(5)
_cod_depositor_comments
;
The following automatic conversions were performed:

'_symmetry_cell_setting' value 'Orthorhombic' changed to
'orthorhombic' according to the built-in table from CIF Core
dictionary named 'cif_core.dic' version 2.4.1 from 2010-06-29.

Automatic conversion script
Id: cif_fix_values 1646 2011-03-28 12:23:43Z adriana 
;
_cod_original_cell_volume 2429.7(6)
_cod_database_code 4320115

loop_
_symmetry_equiv_pos_as_xyz
'x, y, z'
'-x+1/2, -y, z+1/2'
'-x, y+1/2, -z'
'x+1/2, -y+1/2, -z+1/2'
'-x, -y, -z'
'x-1/2, y, -z-1/2'
'x, -y-1/2, z'
'-x-1/2, y-1/2, z-1/2'

loop_
_atom_site_label
_atom_site_type_symbol
_atom_site_fract_x
_atom_site_fract_y
_atom_site_fract_z
_atom_site_U_iso_or_equiv
_atom_site_adp_type
_atom_site_occupancy
_atom_site_symmetry_multiplicity
_atom_site_calc_flag
_atom_site_refinement_flags
_atom_site_disorder_assembly
_atom_site_disorder_group
Pt1 Pt 0.121161(6) 0.2500 0.16117(2) 0.03768(9) Uani 1 2 d S . .
Cl1 Cl 0.07432(5) 0.2500 -0.14417(15) 0.0558(3) Uani 1 2 d S . .
P1 P 0.11379(3) 0.09790(6) 0.17528(11) 0.0456(2) Uani 1 1 d . . .
N1 N 0.16213(16) 0.2500 0.4205(6) 0.0436(9) Uani 1 2 d S . .
H1 H 0.1456(19) 0.2500 0.505(6) 0.035(14) Uiso 1 2 d S . .
C1 C 0.21816(18) 0.2500 0.4475(6) 0.0385(9) Uani 1 2 d S . .
C2 C 0.24149(18) 0.2500 0.6397(6) 0.0441(10) Uani 1 2 d S . .
H2 H 0.2177 0.2500 0.7487 0.053 Uiso 1 2 calc SR . .
C3 C 0.29881(19) 0.2500 0.6690(6) 0.0497(12) Uani 1 2 d S . .
H3 H 0.3130 0.2500 0.7972 0.060 Uiso 1 2 calc SR . .
C4 C 0.33497(18) 0.2500 0.5127(7) 0.0489(11) Uani 1 2 d S . .
C5 C 0.3138(2) 0.2500 0.3215(7) 0.0577(13) Uani 1 2 d S . .
H5 H 0.3382 0.2500 0.2142 0.069 Uiso 1 2 calc SR . .
C6 C 0.25675(19) 0.2500 0.2902(7) 0.0527(12) Uani 1 2 d S . .
H6 H 0.2433 0.2500 0.1610 0.063 Uiso 1 2 calc SR . .
I1 I 0.422957(13) 0.2500 0.55868(6) 0.06903(13) Uani 1 2 d S . .
C7 C 0.03986(15) 0.0680(3) 0.2005(6) 0.0704(11) Uani 1 1 d . . .
H7A H 0.0199 0.0861 0.0822 0.084 Uiso 1 1 calc R . .
H7B H 0.0368 0.0041 0.2110 0.084 Uiso 1 1 calc R . .
C8 C 0.01191(17) 0.1102(3) 0.3803(6) 0.1017(16) Uani 1 1 d . . .
H8A H 0.0297 0.0890 0.4987 0.153 Uiso 1 1 calc R . .
H8B H -0.0272 0.0947 0.3824 0.153 Uiso 1 1 calc R . .
H8C H 0.0157 0.1734 0.3729 0.153 Uiso 1 1 calc R . .
C9 C 0.13551(17) 0.0343(3) -0.0390(6) 0.0702(11) Uani 1 1 d . . .
H9A H 0.1233 -0.0265 -0.0222 0.084 Uiso 1 1 calc R . .
H9B H 0.1168 0.0578 -0.1552 0.084 Uiso 1 1 calc R . .
C10 C 0.19833(18) 0.0351(3) -0.0743(6) 0.0917(14) Uani 1 1 d . . .
H10A H 0.2108 0.0950 -0.0931 0.138 Uiso 1 1 calc R . .
H10B H 0.2069 0.0009 -0.1902 0.138 Uiso 1 1 calc R . .
H10C H 0.2172 0.0099 0.0380 0.138 Uiso 1 1 calc R . .
C11 C 0.14930(17) 0.0472(2) 0.3852(5) 0.0591(9) Uani 1 1 d . . .
H11A H 0.1889 0.0620 0.3773 0.071 Uiso 1 1 calc R . .
H11B H 0.1347 0.0739 0.5053 0.071 Uiso 1 1 calc R . .
C12 C 0.14407(19) -0.0526(3) 0.4041(6) 0.0759(11) Uani 1 1 d . . .
H12A H 0.1051 -0.0685 0.4118 0.114 Uiso 1 1 calc R . .
H12B H 0.1630 -0.0719 0.5217 0.114 Uiso 1 1 calc R . .
H12C H 0.1608 -0.0804 0.2907 0.114 Uiso 1 1 calc R . .

loop_
_atom_site_aniso_label
_atom_site_aniso_U_11
_atom_site_aniso_U_22
_atom_site_aniso_U_33
_atom_site_aniso_U_23
_atom_site_aniso_U_13
_atom_site_aniso_U_12
Pt1 0.03031(12) 0.04965(13) 0.03309(13) 0.000 -0.00043(6) 0.000
Cl1 0.0455(7) 0.0833(9) 0.0387(5) 0.000 -0.0076(5) 0.000
P1 0.0459(5) 0.0497(5) 0.0411(5) -0.0044(4) -0.0033(3) 0.0012(4)
N1 0.037(2) 0.061(3) 0.033(2) 0.000 0.0005(19) 0.000
C1 0.042(2) 0.032(2) 0.042(2) 0.000 -0.0038(19) 0.000
C2 0.041(3) 0.047(3) 0.044(2) 0.000 -0.0030(19) 0.000
C3 0.044(3) 0.051(3) 0.054(3) 0.000 -0.011(2) 0.000
C4 0.035(2) 0.044(3) 0.068(3) 0.000 -0.003(2) 0.000
C5 0.046(3) 0.074(3) 0.054(3) 0.000 0.007(2) 0.000
C6 0.046(3) 0.070(3) 0.042(2) 0.000 -0.003(2) 0.000
I1 0.0389(2) 0.0703(2) 0.0980(3) 0.000 -0.00741(18) 0.000
C7 0.054(2) 0.063(2) 0.094(3) 0.008(2) -0.011(2) -0.0133(19)
C8 0.077(3) 0.096(3) 0.133(4) 0.014(3) 0.049(3) -0.001(3)
C9 0.089(3) 0.069(3) 0.053(2) -0.0194(19) -0.002(2) 0.009(2)
C10 0.086(3) 0.111(4) 0.078(3) -0.012(3) 0.023(2) 0.018(3)
C11 0.067(2) 0.054(2) 0.0566(19) 0.0000(17) -0.0091(18) 0.0071(18)
C12 0.093(3) 0.056(2) 0.078(2) 0.008(2) -0.011(2) 0.002(2)

loop_
_atom_type_symbol
_atom_type_description
_atom_type_scat_dispersion_real
_atom_type_scat_dispersion_imag
_atom_type_scat_source
C C 0.0033 0.0016 'International Tables Vol C Tables 4.2.6.8 and 6.1.1.4'
H H 0.0000 0.0000 'International Tables Vol C Tables 4.2.6.8 and 6.1.1.4'
N N 0.0061 0.0033 'International Tables Vol C Tables 4.2.6.8 and 6.1.1.4'
P P 0.1023 0.0942 'International Tables Vol C Tables 4.2.6.8 and 6.1.1.4'
Cl Cl 0.1484 0.1585 'International Tables Vol C Tables 4.2.6.8 and 6.1.1.4'
I I -0.4742 1.8119 'International Tables Vol C Tables 4.2.6.8 and 6.1.1.4'
Pt Pt -1.7033 8.3905 'International Tables Vol C Tables 4.2.6.8 and 6.1.1.4'

loop_
_geom_angle_atom_site_label_1
_geom_angle_atom_site_label_2
_geom_angle_atom_site_label_3
_geom_angle
_geom_angle_site_symmetry_1
_geom_angle_site_symmetry_3
_geom_angle_publ_flag
N1 Pt1 P1 90.05(2) . . ?
N1 Pt1 P1 90.05(2) . 7_565 ?
P1 Pt1 P1 170.06(4) . 7_565 ?
N1 Pt1 Cl1 179.29(12) . . ?
P1 Pt1 Cl1 90.01(2) . . ?
P1 Pt1 Cl1 90.013(19) 7_565 . ?
C9 P1 C11 105.52(19) . . ?
C9 P1 C7 102.61(19) . . ?
C11 P1 C7 105.72(18) . . ?
C9 P1 Pt1 118.23(14) . . ?
C11 P1 Pt1 114.56(12) . . ?
C7 P1 Pt1 108.91(13) . . ?
C1 N1 Pt1 126.9(3) . . ?
Pt1 N1 H1 116(4) . . ?
C1 N1 H1 116(4) . . ?
N1 C1 C6 123.0(4) . . ?
N1 C1 C2 121.0(4) . . ?
C6 C1 C2 116.0(4) . . ?
C3 C2 C1 121.4(4) . . ?
C4 C3 C2 120.9(4) . . ?
C3 C4 C5 119.5(4) . . ?
C3 C4 I1 120.8(3) . . ?
C5 C4 I1 119.8(3) . . ?
C6 C5 C4 120.2(4) . . ?
C5 C6 C1 122.0(4) . . ?
C8 C7 P1 113.1(3) . . ?
C10 C9 P1 113.8(3) . . ?
C12 C11 P1 116.4(3) . . ?

loop_
_geom_bond_atom_site_label_1
_geom_bond_atom_site_label_2
_geom_bond_distance
_geom_bond_site_symmetry_2
_geom_bond_publ_flag
Pt1 N1 2.006(4) . ?
Pt1 P1 2.3053(10) . ?
Pt1 P1 2.3053(10) 7_565 ?
Pt1 Cl1 2.3458(11) . ?
P1 C9 1.813(4) . ?
P1 C11 1.820(3) . ?
P1 C7 1.825(4) . ?
N1 C1 1.346(6) . ?
N1 H1 0.69(4) . ?
C1 C6 1.405(6) . ?
C1 C2 1.412(5) . ?
C2 C3 1.379(6) . ?
C3 C4 1.362(6) . ?
C4 C5 1.388(7) . ?
C4 I1 2.117(4) . ?
C5 C6 1.374(6) . ?
C7 C8 1.525(5) . ?
C9 C10 1.515(5) . ?
C11 C12 1.517(5) . ?
